data_7037822
loop_
_publ_author_name
'Ren, Min'
'Xu, Zhong-Li'
'Bao, Song-Song'
'Wang, Ting-Ting'
'Zheng, Ze-Hua'
'Ferreira, Rute A. S.'
'Zheng, Li-Min'
'Carlos, Luis D.'

_publ_section_title
;
 Lanthanide salen-type complexes exhibiting single ion magnet and
 photoluminescent properties.
;
_journal_issue 7
_journal_name_full 'Dalton transactions (Cambridge, England : 2003)'
_journal_page_first 2974
_journal_page_last 2982
_journal_paper_doi 10.1039/c5dt03897a
_journal_volume 45
_journal_year 2016
_chemical_formula_moiety '2(C32 H24 Er N8 O12), 2(C6 H16 N), 3(H2 O)'
_chemical_formula_sum 'C76 H86 Er2 N18 O27'
_chemical_formula_weight 2018.15
_chemical_name_systematic
; 
 ? 
;
_space_group_IT_number 2
_symmetry_cell_setting triclinic
_symmetry_space_group_name_Hall '-P 1'
_symmetry_space_group_name_H-M 'P -1'
_atom_sites_solution_hydrogens geom
_atom_sites_solution_primary direct
_atom_sites_solution_secondary difmap
_audit_creation_method SHELXL-97
_audit_update_record
;
2015-06-01 deposited with the CCDC.
2015-12-29 downloaded from the CCDC.
;
_cell_angle_alpha 69.829(9)
_cell_angle_beta 75.214(10)
_cell_angle_gamma 71.612(10)
_cell_formula_units_Z 1
_cell_length_a 12.349(8)
_cell_length_b 12.659(8)
_cell_length_c 15.668(10)
_cell_measurement_reflns_used 3002
_cell_measurement_temperature 298(2)
_cell_measurement_theta_max 21.244
_cell_measurement_theta_min 2.426
_cell_volume 2152(2)
_computing_cell_refinement SMART
_computing_data_collection 'SMART (Bruker, 2000)'
_computing_data_reduction 'SAINT (Bruker, 2000)'
_computing_molecular_graphics SHELXTL
_computing_publication_material SHELXTL
_computing_structure_refinement SHELXTL
_computing_structure_solution 'SHELXTL (Bruker, 2000)'
_diffrn_ambient_temperature 298(2)
_diffrn_measured_fraction_theta_full 0.983
_diffrn_measured_fraction_theta_max 0.983
_diffrn_measurement_device_type 'Bruker APEX DUO'
_diffrn_radiation_monochromator graphite
_diffrn_radiation_source 'fine-focus sealed tube'
_diffrn_radiation_type MoK\a
_diffrn_radiation_wavelength 0.71073
_diffrn_reflns_av_R_equivalents 0.0583
_diffrn_reflns_av_unetI/netI 0.0851
_diffrn_reflns_limit_h_max 14
_diffrn_reflns_limit_h_min -14
_diffrn_reflns_limit_k_max 15
_diffrn_reflns_limit_k_min -15
_diffrn_reflns_limit_l_max 17
_diffrn_reflns_limit_l_min -18
_diffrn_reflns_number 15777
_diffrn_reflns_theta_full 25.00
_diffrn_reflns_theta_max 25.00
_diffrn_reflns_theta_min 1.76
_exptl_absorpt_coefficient_mu 2.024
_exptl_absorpt_correction_T_max 0.546
_exptl_absorpt_correction_T_min 0.377
_exptl_absorpt_correction_type multi-scan
_exptl_absorpt_process_details 'SADABS(Bruker, 2000)'
_exptl_crystal_colour yellow
_exptl_crystal_density_diffrn 1.557
_exptl_crystal_density_method 'not measured'
_exptl_crystal_description block
_exptl_crystal_F_000 1020
_exptl_crystal_size_max 0.50
_exptl_crystal_size_mid 0.50
_exptl_crystal_size_min 0.30
_refine_diff_density_max 1.037
_refine_diff_density_min -0.997
_refine_diff_density_rms 0.105
_refine_ls_extinction_method none
_refine_ls_goodness_of_fit_ref 1.016
_refine_ls_hydrogen_treatment constr
_refine_ls_matrix_type full
_refine_ls_number_parameters 638
_refine_ls_number_reflns 7460
_refine_ls_number_restraints 252
_refine_ls_restrained_S_all 1.014
_refine_ls_R_factor_all 0.0746
_refine_ls_R_factor_gt 0.0499
_refine_ls_shift/su_max 0.001
_refine_ls_shift/su_mean 0.000
_refine_ls_structure_factor_coef Fsqd
_refine_ls_weighting_details 'calc w=1/[\s^2^(Fo^2^)+(0.0593P)^2^+0.0000P] where P=(Fo^2^+2Fc^2^)/3'
_refine_ls_weighting_scheme calc
_refine_ls_wR_factor_gt 0.1146
_refine_ls_wR_factor_ref 0.1277
_reflns_number_gt 5559
_reflns_number_total 7460
_reflns_threshold_expression >2sigma(I)
_cod_data_source_file c5dt03897a2.cif
_cod_data_source_block 1
_cod_depositor_comments
;
The following automatic conversions were performed:

'_symmetry_cell_setting' value 'Triclinic' changed to 'triclinic'
according to
/usr/data/users/saulius/crontab/automatic-downloads/rss-feeds/RSC/lib/dictionaries/cif_core.dic
dictionary named 'cif_core.dic' version 2.4.2 from 2011-04-26.

Automatic conversion script
Id: cif_fix_values 4268 2015-11-12 08:31:59Z antanas 

 Adding full bibliography for 7037818--7037822.cif.
;
_cod_database_code 7037822

loop_
_symmetry_equiv_pos_as_xyz
'x, y, z'
'-x, -y, -z'

loop_
_atom_site_label
_atom_site_type_symbol
_atom_site_fract_x
_atom_site_fract_y
_atom_site_fract_z
_atom_site_U_iso_or_equiv
_atom_site_adp_type
_atom_site_occupancy
_atom_site_symmetry_multiplicity
_atom_site_calc_flag
_atom_site_refinement_flags
_atom_site_disorder_assembly
_atom_site_disorder_group
Er1 Er 0.23206(2) 0.81560(3) 0.26682(2) 0.04962(13) Uani 1 1 d . A .
C1 C -0.0090(6) 0.7483(7) 0.2623(6) 0.068(2) Uani 1 1 d . A .
C2 C -0.1102(6) 0.7153(7) 0.3164(6) 0.068(2) Uani 1 1 d . . .
C3 C -0.2010(7) 0.7182(8) 0.2795(8) 0.087(3) Uani 1 1 d . A .
H3 H -0.2654 0.6948 0.3181 0.104 Uiso 1 1 calc R . .
C4 C -0.1970(8) 0.7551(8) 0.1866(9) 0.095(3) Uani 1 1 d . . .
H4 H -0.2577 0.7548 0.1617 0.113 Uiso 1 1 calc R A .
C5 C -0.1029(8) 0.7929(7) 0.1291(7) 0.084(3) Uani 1 1 d . A .
H5 H -0.1012 0.8192 0.0657 0.100 Uiso 1 1 calc R . .
C6 C -0.0096(6) 0.7921(6) 0.1658(6) 0.065(2) Uani 1 1 d . . .
C7 C 0.0819(7) 0.8397(7) 0.1003(5) 0.069(2) Uani 1 1 d . A .
H7 H 0.0743 0.8631 0.0385 0.082 Uiso 1 1 calc R . .
C8 C 0.2480(7) 0.9059(7) 0.0390(5) 0.068(2) Uani 1 1 d . A .
H8A H 0.2117 0.9350 -0.0155 0.081 Uiso 1 1 calc R . .
H8B H 0.3194 0.8483 0.0283 0.081 Uiso 1 1 calc R . .
C9 C 0.2739(7) 1.0042(7) 0.0565(5) 0.069(2) Uani 1 1 d . A .
H9A H 0.3261 1.0391 0.0043 0.083 Uiso 1 1 calc R . .
H9B H 0.2031 1.0634 0.0650 0.083 Uiso 1 1 calc R . .
C10 C 0.4122(7) 0.9956(6) 0.1382(5) 0.0615(18) Uani 1 1 d . A .
H10 H 0.4359 1.0468 0.0826 0.074 Uiso 1 1 calc R . .
C11 C 0.4760(6) 0.9694(6) 0.2114(5) 0.0535(16) Uani 1 1 d . . .
C12 C 0.5632(7) 1.0248(7) 0.1925(6) 0.073(2) Uani 1 1 d . . .
H12 H 0.5790 1.0736 0.1335 0.087 Uiso 1 1 calc R . .
C13 C 0.6285(8) 1.0106(8) 0.2580(7) 0.086(3) Uani 1 1 d . . .
H13 H 0.6857 1.0501 0.2436 0.104 Uiso 1 1 calc R . .
C14 C 0.6066(7) 0.9381(7) 0.3424(6) 0.072(2) Uani 1 1 d . . .
H14 H 0.6484 0.9275 0.3877 0.087 Uiso 1 1 calc R . .
C15 C 0.5228(6) 0.8796(6) 0.3619(5) 0.0585(17) Uani 1 1 d . . .
C16 C 0.4510(5) 0.8930(6) 0.2995(5) 0.0503(16) Uani 1 1 d . A .
C17 C 0.4741(6) 0.6280(6) 0.2170(5) 0.0522(16) Uani 1 1 d . A .
C18 C 0.5754(6) 0.6177(6) 0.1509(5) 0.0601(18) Uani 1 1 d . . .
C19 C 0.6832(7) 0.5451(7) 0.1730(7) 0.076(2) Uani 1 1 d . B .
H19 H 0.7484 0.5419 0.1274 0.091 Uiso 1 1 calc R . .
C20 C 0.6912(7) 0.4793(7) 0.2625(7) 0.082(3) Uani 1 1 d . . .
H20 H 0.7615 0.4300 0.2782 0.098 Uiso 1 1 calc R B .
C21 C 0.5948(7) 0.4873(7) 0.3279(6) 0.074(2) Uani 1 1 d . B .
H21 H 0.6004 0.4428 0.3886 0.089 Uiso 1 1 calc R . .
C22 C 0.4887(6) 0.5594(6) 0.3073(5) 0.0594(18) Uani 1 1 d . . .
C23 C 0.3942(7) 0.5589(6) 0.3826(5) 0.0621(19) Uani 1 1 d . A .
H23 H 0.4073 0.5008 0.4375 0.074 Uiso 1 1 calc R . .
C24 C 0.2153(7) 0.6135(8) 0.4717(5) 0.074(2) Uani 1 1 d . A .
H24A H 0.2525 0.5486 0.5184 0.089 Uiso 1 1 calc R . .
H24B H 0.1466 0.5970 0.4655 0.089 Uiso 1 1 calc R . .
C25 C 0.1828(8) 0.7223(8) 0.4994(5) 0.081(2) Uani 1 1 d . A .
H25A H 0.1288 0.7142 0.5570 0.097 Uiso 1 1 calc R . .
H25B H 0.2511 0.7364 0.5087 0.097 Uiso 1 1 calc R . .
C26 C 0.0308(7) 0.8808(9) 0.4484(6) 0.079(2) Uani 1 1 d . A .
H26 H -0.0008 0.8598 0.5106 0.095 Uiso 1 1 calc R . .
C27 C -0.0403(6) 0.9760(8) 0.3924(6) 0.073(2) Uani 1 1 d . . .
C28 C -0.1528(8) 1.0222(11) 0.4274(8) 0.102(3) Uani 1 1 d . . .
H28 H -0.1798 0.9887 0.4890 0.122 Uiso 1 1 calc R . .
C29 C -0.2265(8) 1.1123(12) 0.3790(11) 0.114(4) Uani 1 1 d . . .
H29 H -0.3026 1.1374 0.4059 0.137 Uiso 1 1 calc R . .
C30 C -0.1883(8) 1.1652(10) 0.2914(10) 0.101(4) Uani 1 1 d . C .
H30 H -0.2373 1.2292 0.2574 0.121 Uiso 1 1 calc R . .
C31 C -0.0777(7) 1.1249(8) 0.2524(8) 0.086(3) Uani 1 1 d D . .
C32 C 0.0019(6) 1.0270(8) 0.2989(6) 0.072(2) Uani 1 1 d . A .
C33 C 0.2537(9) 0.2684(11) 0.2266(9) 0.117(4) Uani 1 1 d . . .
H33A H 0.3269 0.2455 0.1882 0.141 Uiso 1 1 calc R . .
H33B H 0.1932 0.2900 0.1902 0.141 Uiso 1 1 calc R . .
C34 C 0.2362(13) 0.1645(11) 0.3073(11) 0.177(7) Uani 1 1 d . . .
H34A H 0.2874 0.1497 0.3494 0.266 Uiso 1 1 calc R . .
H34B H 0.2526 0.0979 0.2858 0.266 Uiso 1 1 calc R . .
H34C H 0.1576 0.1799 0.3383 0.266 Uiso 1 1 calc R . .
C35 C 0.1418(11) 0.4202(11) 0.3080(10) 0.126(4) Uani 1 1 d . . .
H35A H 0.1368 0.3677 0.3700 0.151 Uiso 1 1 calc R . .
H35B H 0.1459 0.4938 0.3116 0.151 Uiso 1 1 calc R . .
C36 C 0.0353(12) 0.4391(13) 0.2724(13) 0.179(7) Uani 1 1 d . . .
H36A H 0.0274 0.3659 0.2726 0.268 Uiso 1 1 calc R . .
H36B H 0.0398 0.4900 0.2105 0.268 Uiso 1 1 calc R . .
H36C H -0.0305 0.4736 0.3108 0.268 Uiso 1 1 calc R . .
C37 C 0.3535(11) 0.3530(12) 0.2934(10) 0.139(5) Uani 1 1 d . . .
H37A H 0.3511 0.2909 0.3508 0.166 Uiso 1 1 calc R . .
H37B H 0.3474 0.4235 0.3078 0.166 Uiso 1 1 calc R . .
C38 C 0.4662(9) 0.3235(12) 0.2327(11) 0.147(6) Uani 1 1 d . . .
H38A H 0.4802 0.2459 0.2291 0.220 Uiso 1 1 calc R . .
H38B H 0.5272 0.3282 0.2577 0.220 Uiso 1 1 calc R . .
H38C H 0.4636 0.3772 0.1721 0.220 Uiso 1 1 calc R . .
N1 N 0.1719(5) 0.8534(5) 0.1175(4) 0.0573(14) Uani 1 1 d . . .
N2 N 0.3277(5) 0.9575(5) 0.1401(4) 0.0526(13) Uani 1 1 d . . .
N3 N 0.2952(5) 0.6287(5) 0.3828(4) 0.0572(14) Uani 1 1 d . . .
N4 N 0.1296(5) 0.8202(6) 0.4275(4) 0.0685(17) Uani 1 1 d . . .
N5 N -0.1238(7) 0.6794(8) 0.4144(6) 0.097(2) Uani 0.584(14) 1 d PDU A 1
O5 O -0.0420(10) 0.6134(15) 0.4537(8) 0.125(5) Uani 0.584(14) 1 d PDU A 1
O6 O -0.2168(12) 0.7044(17) 0.4599(12) 0.133(6) Uani 0.584(14) 1 d PDU A 1
N5' N -0.1238(7) 0.6794(8) 0.4144(6) 0.097(2) Uani 0.416(14) 1 d PDU A 2
O5' O -0.0795(15) 0.7220(19) 0.4514(11) 0.104(4) Uani 0.416(14) 1 d PDU A 2
O6' O -0.2057(17) 0.641(2) 0.4537(17) 0.122(6) Uani 0.416(14) 1 d PDU A 2
N6 N 0.5069(6) 0.7996(7) 0.4533(5) 0.0768(19) Uani 1 1 d . . .
N7 N 0.5747(7) 0.6858(7) 0.0562(6) 0.0888(19) Uani 0.850(9) 1 d PDU B 1
O9 O 0.6598(8) 0.7224(9) 0.0121(6) 0.120(3) Uani 0.850(9) 1 d PDU B 1
O10 O 0.4965(7) 0.6989(8) 0.0189(5) 0.110(3) Uani 0.850(9) 1 d PDU B 1
N7' N 0.5747(7) 0.6858(7) 0.0562(6) 0.0888(19) Uani 0.150(9) 1 d PDU B 2
O9' O 0.530(4) 0.7913(16) 0.036(3) 0.110(7) Uani 0.150(9) 1 d PDU B 2
O10' O 0.636(4) 0.642(3) -0.002(2) 0.108(7) Uani 0.150(9) 1 d PDU B 2
N8 N -0.0396(11) 1.1882(14) 0.1587(9) 0.127(4) Uani 0.757(11) 1 d PDU C 1
O11 O 0.0550(10) 1.2100(10) 0.1344(9) 0.143(4) Uani 0.757(11) 1 d PDU C 1
O12 O -0.1064(11) 1.2257(14) 0.1037(9) 0.167(4) Uani 0.757(11) 1 d PDU C 1
N8' N -0.044(4) 1.186(3) 0.1572(13) 0.136(5) Uani 0.243(11) 1 d PDU C 2
O11' O -0.016(3) 1.131(3) 0.101(3) 0.147(7) Uani 0.243(11) 1 d PDU C 2
O12' O -0.065(4) 1.291(3) 0.134(3) 0.155(7) Uani 0.243(11) 1 d PDU C 2
N9 N 0.2537(6) 0.3700(6) 0.2493(5) 0.0802(19) Uani 1 1 d . . .
H9C H 0.2612 0.4263 0.1948 0.096 Uiso 1 1 calc R . .
O1 O 0.0798(4) 0.7388(5) 0.2954(3) 0.0673(13) Uani 1 1 d . . .
O2 O 0.3684(4) 0.8444(4) 0.3217(3) 0.0585(12) Uani 1 1 d . . .
O3 O 0.3770(4) 0.6954(4) 0.1945(3) 0.0598(12) Uani 1 1 d . . .
O4 O 0.1050(4) 0.9886(4) 0.2573(4) 0.0702(14) Uani 1 1 d . . .
O7 O 0.4866(7) 0.7097(6) 0.4633(5) 0.115(3) Uani 1 1 d . . .
O8 O 0.5175(6) 0.8258(8) 0.5187(5) 0.120(3) Uani 1 1 d . . .
O1W O 0.2872(9) 0.5696(8) 0.1167(8) 0.083(4) Uani 0.606(16) 1 d P D 1
O1W' O 0.2882(15) 0.5916(15) 0.0280(14) 0.100(7) Uani 0.394(16) 1 d P D 2
O2W O 0.964(3) 0.533(3) 0.009(3) 0.252(15) Uani 0.50 1 d PU . 1

loop_
_atom_site_aniso_label
_atom_site_aniso_U_11
_atom_site_aniso_U_22
_atom_site_aniso_U_33
_atom_site_aniso_U_23
_atom_site_aniso_U_13
_atom_site_aniso_U_12
Er1 0.05152(19) 0.0569(2) 0.03857(19) -0.00855(13) -0.01326(12) -0.01223(13)
C1 0.063(5) 0.066(5) 0.086(6) -0.032(4) -0.020(4) -0.014(4)
C2 0.061(4) 0.067(5) 0.080(6) -0.021(4) -0.019(4) -0.019(4)
C3 0.071(5) 0.079(6) 0.118(9) -0.020(6) -0.030(5) -0.026(4)
C4 0.071(6) 0.078(6) 0.147(10) -0.033(6) -0.050(6) -0.009(5)
C5 0.088(6) 0.076(6) 0.093(7) -0.017(5) -0.052(5) -0.009(5)
C6 0.064(4) 0.060(5) 0.078(6) -0.023(4) -0.031(4) -0.007(4)
C7 0.086(6) 0.068(5) 0.048(5) -0.009(4) -0.031(4) -0.006(4)
C8 0.081(5) 0.076(5) 0.040(4) -0.005(4) -0.024(4) -0.014(4)
C9 0.080(5) 0.067(5) 0.048(5) 0.007(4) -0.026(4) -0.016(4)
C10 0.078(5) 0.058(4) 0.041(4) -0.006(3) -0.006(4) -0.020(4)
C11 0.056(4) 0.053(4) 0.048(4) -0.012(3) -0.008(3) -0.014(3)
C12 0.072(5) 0.079(6) 0.064(5) -0.010(4) -0.003(4) -0.033(4)
C13 0.082(6) 0.087(6) 0.099(8) -0.015(5) -0.022(5) -0.041(5)
C14 0.070(5) 0.084(6) 0.072(6) -0.017(5) -0.023(4) -0.028(4)
C15 0.056(4) 0.058(4) 0.059(5) -0.010(3) -0.016(3) -0.013(3)
C16 0.045(3) 0.057(4) 0.052(4) -0.018(3) -0.011(3) -0.013(3)
C17 0.059(4) 0.049(4) 0.054(4) -0.018(3) -0.016(3) -0.011(3)
C18 0.071(5) 0.054(4) 0.055(5) -0.010(3) -0.021(4) -0.014(3)
C19 0.058(4) 0.069(5) 0.099(7) -0.032(5) -0.011(4) -0.007(4)
C20 0.066(5) 0.076(6) 0.096(7) -0.006(5) -0.040(5) -0.007(4)
C21 0.077(5) 0.066(5) 0.077(6) -0.005(4) -0.037(5) -0.012(4)
C22 0.068(4) 0.048(4) 0.065(5) -0.009(3) -0.028(4) -0.013(3)
C23 0.080(5) 0.052(4) 0.052(5) 0.000(3) -0.026(4) -0.018(4)
C24 0.087(5) 0.093(6) 0.040(4) 0.004(4) -0.012(4) -0.044(5)
C25 0.085(6) 0.118(8) 0.039(5) -0.013(5) 0.001(4) -0.046(5)
C26 0.064(5) 0.120(8) 0.063(6) -0.045(5) 0.016(4) -0.038(5)
C27 0.056(5) 0.101(7) 0.077(6) -0.052(5) -0.004(4) -0.014(4)
C28 0.072(6) 0.150(10) 0.108(8) -0.079(8) 0.007(6) -0.033(7)
C29 0.055(6) 0.136(10) 0.174(13) -0.102(10) -0.006(7) -0.002(6)
C30 0.065(6) 0.109(8) 0.155(11) -0.082(9) -0.038(7) 0.009(5)
C31 0.071(5) 0.088(6) 0.120(9) -0.066(6) -0.038(5) 0.007(5)
C32 0.060(5) 0.088(6) 0.089(7) -0.050(5) -0.027(4) -0.008(4)
C33 0.097(7) 0.149(11) 0.141(11) -0.092(10) 0.007(7) -0.042(7)
C34 0.174(13) 0.109(10) 0.223(18) -0.066(11) 0.074(12) -0.065(10)
C35 0.135(10) 0.098(9) 0.145(12) -0.051(8) 0.003(9) -0.033(8)
C36 0.116(11) 0.136(12) 0.27(2) -0.082(13) -0.005(12) -0.006(9)
C37 0.145(11) 0.143(11) 0.162(13) -0.062(10) -0.058(10) -0.036(9)
C38 0.086(7) 0.149(12) 0.239(17) -0.108(12) -0.055(9) 0.006(7)
N1 0.056(3) 0.068(4) 0.048(4) -0.015(3) -0.016(3) -0.012(3)
N2 0.058(3) 0.055(3) 0.038(3) -0.001(2) -0.013(2) -0.015(3)
N3 0.066(4) 0.062(4) 0.045(4) -0.004(3) -0.016(3) -0.024(3)
N4 0.072(4) 0.100(5) 0.043(4) -0.025(3) -0.005(3) -0.033(4)
N5 0.072(4) 0.138(5) 0.087(5) -0.021(4) -0.008(3) -0.052(4)
O5 0.086(7) 0.192(11) 0.072(7) 0.007(8) -0.016(5) -0.050(7)
O6 0.113(7) 0.140(11) 0.106(8) -0.025(9) 0.006(6) -0.008(8)
N5' 0.072(4) 0.138(5) 0.087(5) -0.021(4) -0.008(3) -0.052(4)
O5' 0.100(9) 0.158(11) 0.075(8) -0.035(8) 0.000(7) -0.070(8)
O6' 0.111(9) 0.136(11) 0.120(10) -0.007(10) -0.002(8) -0.080(8)
N6 0.072(4) 0.104(6) 0.059(5) -0.008(4) -0.024(3) -0.034(4)
N7 0.093(4) 0.101(4) 0.066(4) -0.021(4) -0.013(3) -0.020(4)
O9 0.125(6) 0.127(7) 0.087(6) 0.004(5) -0.004(5) -0.053(5)
O10 0.104(5) 0.149(7) 0.063(5) -0.018(4) -0.025(4) -0.020(5)
N7' 0.093(4) 0.101(4) 0.066(4) -0.021(4) -0.013(3) -0.020(4)
O9' 0.110(10) 0.111(8) 0.076(10) -0.002(10) -0.010(10) -0.014(10)
O10' 0.109(10) 0.126(10) 0.068(10) -0.018(9) -0.004(9) -0.021(10)
N8 0.109(6) 0.126(8) 0.133(8) -0.045(6) -0.069(6) 0.038(6)
O11 0.132(7) 0.124(8) 0.145(8) -0.013(6) -0.056(7) 0.005(7)
O12 0.161(8) 0.182(9) 0.143(8) -0.045(7) -0.089(6) 0.025(7)
N8' 0.121(9) 0.135(9) 0.135(9) -0.042(8) -0.072(8) 0.033(8)
O11' 0.142(12) 0.151(12) 0.133(12) -0.048(10) -0.067(11) 0.028(11)
O12' 0.147(11) 0.140(10) 0.154(11) -0.035(10) -0.060(10) 0.017(11)
N9 0.096(5) 0.073(5) 0.079(5) -0.030(4) -0.012(4) -0.025(4)
O1 0.068(3) 0.092(4) 0.050(3) -0.007(3) -0.023(2) -0.036(3)
O2 0.059(3) 0.065(3) 0.048(3) -0.002(2) -0.015(2) -0.022(2)
O3 0.062(3) 0.061(3) 0.044(3) -0.009(2) -0.016(2) 0.000(2)
O4 0.059(3) 0.069(3) 0.072(4) -0.022(3) -0.013(3) 0.003(2)
O7 0.151(6) 0.106(5) 0.092(5) 0.033(4) -0.072(5) -0.064(5)
O8 0.119(5) 0.193(8) 0.068(5) -0.035(5) -0.016(4) -0.066(5)
O1W 0.113(8) 0.064(6) 0.074(9) -0.010(5) -0.027(6) -0.025(5)
O1W' 0.112(13) 0.101(13) 0.091(16) -0.033(10) -0.041(10) -0.007(10)
O2W 0.26(2) 0.23(2) 0.24(2) -0.045(16) -0.002(17) -0.068(17)

loop_
_atom_type_symbol
_atom_type_description
_atom_type_scat_dispersion_real
_atom_type_scat_dispersion_imag
_atom_type_scat_source
C C 0.0033 0.0016 'International Tables Vol C Tables 4.2.6.8 and 6.1.1.4'
Er Er -0.2586 4.9576 'International Tables Vol C Tables 4.2.6.8 and 6.1.1.4'
N N 0.0061 0.0033 'International Tables Vol C Tables 4.2.6.8 and 6.1.1.4'
O O 0.0106 0.0060 'International Tables Vol C Tables 4.2.6.8 and 6.1.1.4'
H H 0.0000 0.0000 'International Tables Vol C Tables 4.2.6.8 and 6.1.1.4'

loop_
_geom_angle_atom_site_label_1
_geom_angle_atom_site_label_2
_geom_angle_atom_site_label_3
_geom_angle
O4 Er1 O2 98.79(19)
O4 Er1 O1 87.5(2)
O2 Er1 O1 148.29(17)
O4 Er1 O3 148.66(19)
O2 Er1 O3 87.82(18)
O1 Er1 O3 102.82(19)
O4 Er1 N3 139.9(2)
O2 Er1 N3 76.19(17)
O1 Er1 N3 79.09(18)
O3 Er1 N3 71.40(18)
O4 Er1 N1 79.74(19)
O2 Er1 N1 139.58(18)
O1 Er1 N1 72.08(18)
O3 Er1 N1 75.66(17)
N3 Er1 N1 129.45(19)
O4 Er1 N2 74.85(19)
O2 Er1 N2 72.22(17)
O1 Er1 N2 138.89(18)
O3 Er1 N2 78.20(18)
N3 Er1 N2 136.51(18)
N1 Er1 N2 68.42(19)
O4 Er1 N4 71.7(2)
O2 Er1 N4 79.02(18)
O1 Er1 N4 73.54(19)
O3 Er1 N4 139.5(2)
N3 Er1 N4 68.3(2)
N1 Er1 N4 135.7(2)
N2 Er1 N4 131.3(2)
O1 C1 C2 124.0(8)
O1 C1 C6 120.6(7)
C2 C1 C6 115.4(7)
C3 C2 C1 123.3(9)
C3 C2 N5 116.2(8)
C1 C2 N5 120.5(7)
C4 C3 C2 120.1(9)
C4 C3 H3 119.9
C2 C3 H3 119.9
C3 C4 C5 120.1(8)
C3 C4 H4 120.0
C5 C4 H4 120.0
C4 C5 C6 120.6(9)
C4 C5 H5 119.7
C6 C5 H5 119.7
C5 C6 C1 120.3(8)
C5 C6 C7 116.4(8)
C1 C6 C7 123.3(7)
N1 C7 C6 127.7(7)
N1 C7 H7 116.2
C6 C7 H7 116.2
N1 C8 C9 109.6(6)
N1 C8 H8A 109.7
C9 C8 H8A 109.7
N1 C8 H8B 109.7
C9 C8 H8B 109.7
H8A C8 H8B 108.2
N2 C9 C8 108.4(6)
N2 C9 H9A 110.0
C8 C9 H9A 110.0
N2 C9 H9B 110.0
C8 C9 H9B 110.0
H9A C9 H9B 108.4
N2 C10 C11 128.2(7)
N2 C10 H10 115.9
C11 C10 H10 115.9
C12 C11 C16 120.2(7)
C12 C11 C10 117.0(7)
C16 C11 C10 122.7(6)
C11 C12 C13 122.8(8)
C11 C12 H12 118.6
C13 C12 H12 118.6
C14 C13 C12 118.1(8)
C14 C13 H13 120.9
C12 C13 H13 120.9
C13 C14 C15 120.0(8)
C13 C14 H14 120.0
C15 C14 H14 120.0
C14 C15 C16 124.6(7)
C14 C15 N6 117.0(7)
C16 C15 N6 118.4(6)
O2 C16 C11 122.7(6)
O2 C16 C15 123.1(6)
C11 C16 C15 114.1(6)
O3 C17 C22 123.9(7)
O3 C17 C18 121.4(6)
C22 C17 C18 114.7(6)
C19 C18 C17 123.0(7)
C19 C18 N7 116.0(8)
C17 C18 N7 121.0(7)
C20 C19 C18 119.3(8)
C20 C19 H19 120.3
C18 C19 H19 120.3
C21 C20 C19 119.0(7)
C21 C20 H20 120.5
C19 C20 H20 120.5
C20 C21 C22 122.2(8)
C20 C21 H21 118.9
C22 C21 H21 118.9
C21 C22 C17 121.7(8)
C21 C22 C23 116.4(7)
C17 C22 C23 121.9(6)
N3 C23 C22 127.1(7)
N3 C23 H23 116.4
C22 C23 H23 116.4
N3 C24 C25 108.9(6)
N3 C24 H24A 109.9
C25 C24 H24A 109.9
N3 C24 H24B 109.9
C25 C24 H24B 109.9
H24A C24 H24B 108.3
N4 C25 C24 109.6(7)
N4 C25 H25A 109.7
C24 C25 H25A 109.7
N4 C25 H25B 109.7
C24 C25 H25B 109.7
H25A C25 H25B 108.2
N4 C26 C27 130.1(8)
N4 C26 H26 115.0
C27 C26 H26 115.0
C28 C27 C26 120.8(10)
C28 C27 C32 118.0(9)
C26 C27 C32 121.2(7)
C29 C28 C27 124.7(11)
C29 C28 H28 117.7
C27 C28 H28 117.7
C30 C29 C28 118.8(10)
C30 C29 H29 120.6
C28 C29 H29 120.6
C29 C30 C31 119.8(11)
C29 C30 H30 120.1
C31 C30 H30 120.1
C30 C31 C32 123.8(11)
C30 C31 N8' 116(2)
C32 C31 N8' 120(2)
C30 C31 N8 117.4(11)
C32 C31 N8 118.8(9)
N8' C31 N8 3(2)
O4 C32 C27 123.7(8)
O4 C32 C31 121.5(9)
C27 C32 C31 114.8(8)
N9 C33 C34 115.8(10)
N9 C33 H33A 108.3
C34 C33 H33A 108.3
N9 C33 H33B 108.3
C34 C33 H33B 108.3
H33A C33 H33B 107.4
C33 C34 H34A 109.5
C33 C34 H34B 109.5
H34A C34 H34B 109.5
C33 C34 H34C 109.5
H34A C34 H34C 109.5
H34B C34 H34C 109.5
C36 C35 N9 114.2(11)
C36 C35 H35A 108.7
N9 C35 H35A 108.7
C36 C35 H35B 108.7
N9 C35 H35B 108.7
H35A C35 H35B 107.6
C35 C36 H36A 109.5
C35 C36 H36B 109.5
H36A C36 H36B 109.5
C35 C36 H36C 109.5
H36A C36 H36C 109.5
H36B C36 H36C 109.5
N9 C37 C38 111.9(11)
N9 C37 H37A 109.2
C38 C37 H37A 109.2
N9 C37 H37B 109.2
C38 C37 H37B 109.2
H37A C37 H37B 107.9
C37 C38 H38A 109.5
C37 C38 H38B 109.5
H38A C38 H38B 109.5
C37 C38 H38C 109.5
H38A C38 H38C 109.5
H38B C38 H38C 109.5
C7 N1 C8 116.2(6)
C7 N1 Er1 130.3(5)
C8 N1 Er1 113.3(4)
C10 N2 C9 116.8(6)
C10 N2 Er1 130.0(5)
C9 N2 Er1 113.1(4)
C23 N3 C24 116.3(6)
C23 N3 Er1 128.1(5)
C24 N3 Er1 113.7(5)
C26 N4 C25 118.9(7)
C26 N4 Er1 126.3(6)
C25 N4 Er1 113.1(5)
O6 N5 O5 118.9(14)
O6 N5 C2 120.6(12)
O5 N5 C2 120.2(10)
O7 N6 O8 121.7(8)
O7 N6 C15 120.0(8)
O8 N6 C15 118.3(8)
O10 N7 O9 120.3(9)
O10 N7 C18 120.3(9)
O9 N7 C18 119.2(9)
O12 N8 O11 119.1(16)
O12 N8 C31 118.7(13)
O11 N8 C31 122.0(11)
O11' N8' O12' 122(3)
O11' N8' C31 117(3)
O12' N8' C31 119(3)
C33 N9 C37 113.6(9)
C33 N9 C35 115.1(8)
C37 N9 C35 108.8(9)
C33 N9 H9C 106.2
C37 N9 H9C 106.2
C35 N9 H9C 106.2
C1 O1 Er1 142.2(5)
C16 O2 Er1 143.8(4)
C17 O3 Er1 131.5(4)
C32 O4 Er1 136.3(6)

loop_
_geom_bond_atom_site_label_1
_geom_bond_atom_site_label_2
_geom_bond_distance
_geom_bond_site_symmetry_2
Er1 O4 2.238(5) .
Er1 O2 2.247(5) .
Er1 O1 2.260(5) .
Er1 O3 2.288(5) .
Er1 N3 2.470(6) .
Er1 N1 2.478(6) .
Er1 N2 2.500(5) .
Er1 N4 2.524(6) .
C1 O1 1.285(8) .
C1 C2 1.414(11) .
C1 C6 1.421(11) .
C2 C3 1.372(11) .
C2 N5 1.424(11) .
C3 C4 1.359(14) .
C3 H3 0.9300 .
C4 C5 1.383(13) .
C4 H4 0.9300 .
C5 C6 1.409(10) .
C5 H5 0.9300 .
C6 C7 1.450(11) .
C7 N1 1.283(9) .
C7 H7 0.9300 .
C8 N1 1.442(9) .
C8 C9 1.502(11) .
C8 H8A 0.9700 .
C8 H8B 0.9700 .
C9 N2 1.472(8) .
C9 H9A 0.9700 .
C9 H9B 0.9700 .
C10 N2 1.269(9) .
C10 C11 1.442(10) .
C10 H10 0.9300 .
C11 C12 1.382(10) .
C11 C16 1.410(9) .
C12 C13 1.393(12) .
C12 H12 0.9300 .
C13 C14 1.343(12) .
C13 H13 0.9300 .
C14 C15 1.371(10) .
C14 H14 0.9300 .
C15 C16 1.415(9) .
C15 N6 1.448(10) .
C16 O2 1.269(7) .
C17 O3 1.286(8) .
C17 C22 1.404(10) .
C17 C18 1.409(10) .
C18 C19 1.407(10) .
C18 N7 1.436(11) .
C19 C20 1.372(12) .
C19 H19 0.9300 .
C20 C21 1.361(12) .
C20 H20 0.9300 .
C21 C22 1.383(10) .
C21 H21 0.9300 .
C22 C23 1.432(10) .
C23 N3 1.262(9) .
C23 H23 0.9300 .
C24 N3 1.478(9) .
C24 C25 1.491(12) .
C24 H24A 0.9700 .
C24 H24B 0.9700 .
C25 N4 1.462(11) .
C25 H25A 0.9700 .
C25 H25B 0.9700 .
C26 N4 1.251(10) .
C26 C27 1.410(12) .
C26 H26 0.9300 .
C27 C28 1.376(12) .
C27 C32 1.417(12) .
C28 C29 1.343(16) .
C28 H28 0.9300 .
C29 C30 1.337(16) .
C29 H29 0.9300 .
C30 C31 1.360(13) .
C30 H30 0.9300 .
C31 C32 1.416(12) .
C31 N8' 1.444(17) .
C31 N8 1.447(15) .
C32 O4 1.299(9) .
C33 N9 1.447(12) .
C33 C34 1.506(18) .
C33 H33A 0.9700 .
C33 H33B 0.9700 .
C34 H34A 0.9600 .
C34 H34B 0.9600 .
C34 H34C 0.9600 .
C35 C36 1.477(17) .
C35 N9 1.536(13) .
C35 H35A 0.9700 .
C35 H35B 0.9700 .
C36 H36A 0.9600 .
C36 H36B 0.9600 .
C36 H36C 0.9600 .
C37 N9 1.486(13) .
C37 C38 1.491(16) .
C37 H37A 0.9700 .
C37 H37B 0.9700 .
C38 H38A 0.9600 .
C38 H38B 0.9600 .
C38 H38C 0.9600 .
N5 O6 1.198(11) .
N5 O5 1.237(11) .
N6 O7 1.191(9) .
N6 O8 1.228(9) .
N7 O10 1.193(10) .
N7 O9 1.230(10) .
N8 O12 1.217(10) .
N8 O11 1.221(10) .
N8' O11' 1.216(12) .
N8' O12' 1.216(12) .
N9 H9C 0.9100 .
O2W O2W 1.06(6) 2_765

loop_
_geom_torsion_atom_site_label_1
_geom_torsion_atom_site_label_2
_geom_torsion_atom_site_label_3
_geom_torsion_atom_site_label_4
_geom_torsion
O1 C1 C2 C3 -175.2(8)
C6 C1 C2 C3 3.6(11)
O1 C1 C2 N5 6.6(12)
C6 C1 C2 N5 -174.7(8)
C1 C2 C3 C4 -0.6(13)
N5 C2 C3 C4 177.8(9)
C2 C3 C4 C5 -1.8(14)
C3 C4 C5 C6 1.0(13)
C4 C5 C6 C1 2.3(12)
C4 C5 C6 C7 -176.6(7)
O1 C1 C6 C5 174.4(7)
C2 C1 C6 C5 -4.4(10)
O1 C1 C6 C7 -6.8(11)
C2 C1 C6 C7 174.4(7)
C5 C6 C7 N1 176.3(8)
C1 C6 C7 N1 -2.5(12)
N1 C8 C9 N2 58.8(8)
N2 C10 C11 C12 -178.4(7)
N2 C10 C11 C16 0.3(12)
C16 C11 C12 C13 -1.2(12)
C10 C11 C12 C13 177.6(8)
C11 C12 C13 C14 1.3(14)
C12 C13 C14 C15 0.6(13)
C13 C14 C15 C16 -2.8(13)
C13 C14 C15 N6 177.7(8)
C12 C11 C16 O2 176.6(7)
C10 C11 C16 O2 -2.2(10)
C12 C11 C16 C15 -0.7(10)
C10 C11 C16 C15 -179.5(6)
C14 C15 C16 O2 -174.6(7)
N6 C15 C16 O2 4.9(10)
C14 C15 C16 C11 2.7(10)
N6 C15 C16 C11 -177.8(6)
O3 C17 C18 C19 179.8(7)
C22 C17 C18 C19 -0.4(10)
O3 C17 C18 N7 2.5(11)
C22 C17 C18 N7 -177.7(7)
C17 C18 C19 C20 1.2(12)
N7 C18 C19 C20 178.6(8)
C18 C19 C20 C21 -1.0(13)
C19 C20 C21 C22 0.2(13)
C20 C21 C22 C17 0.6(12)
C20 C21 C22 C23 179.6(8)
O3 C17 C22 C21 179.4(7)
C18 C17 C22 C21 -0.5(10)
O3 C17 C22 C23 0.4(11)
C18 C17 C22 C23 -179.5(6)
C21 C22 C23 N3 169.0(7)
C17 C22 C23 N3 -11.9(12)
N3 C24 C25 N4 58.0(8)
N4 C26 C27 C28 172.0(9)
N4 C26 C27 C32 -8.2(14)
C26 C27 C28 C29 -179.7(10)
C32 C27 C28 C29 0.5(15)
C27 C28 C29 C30 -2.8(17)
C28 C29 C30 C31 2.0(16)
C29 C30 C31 C32 1.0(15)
C29 C30 C31 N8' 179(2)
C29 C30 C31 N8 -177.6(10)
C28 C27 C32 O4 -177.5(8)
C26 C27 C32 O4 2.7(12)
C28 C27 C32 C31 2.4(11)
C26 C27 C32 C31 -177.5(8)
C30 C31 C32 O4 176.7(8)
N8' C31 C32 O4 -1(2)
N8 C31 C32 O4 -4.7(13)
C30 C31 C32 C27 -3.2(12)
N8' C31 C32 C27 179(2)
N8 C31 C32 C27 175.4(9)
C6 C7 N1 C8 -178.5(7)
C6 C7 N1 Er1 -3.0(11)
C9 C8 N1 C7 129.9(7)
C9 C8 N1 Er1 -46.3(7)
O4 Er1 N1 C7 -80.7(6)
O2 Er1 N1 C7 -172.2(6)
O1 Er1 N1 C7 10.0(6)
O3 Er1 N1 C7 118.9(6)
N3 Er1 N1 C7 68.4(7)
N2 Er1 N1 C7 -158.3(7)
N4 Er1 N1 C7 -30.7(7)
O4 Er1 N1 C8 94.9(5)
O2 Er1 N1 C8 3.3(6)
O1 Er1 N1 C8 -174.4(5)
O3 Er1 N1 C8 -65.5(5)
N3 Er1 N1 C8 -116.0(5)
N2 Er1 N1 C8 17.3(4)
N4 Er1 N1 C8 144.9(5)
C11 C10 N2 C9 176.5(7)
C11 C10 N2 Er1 -2.0(11)
C8 C9 N2 C10 138.8(7)
C8 C9 N2 Er1 -42.4(7)
O4 Er1 N2 C10 108.0(6)
O2 Er1 N2 C10 3.3(6)
O1 Er1 N2 C10 175.8(5)
O3 Er1 N2 C10 -88.2(6)
N3 Er1 N2 C10 -42.1(7)
N1 Er1 N2 C10 -167.3(7)
N4 Er1 N2 C10 60.1(7)
O4 Er1 N2 C9 -70.6(5)
O2 Er1 N2 C9 -175.2(5)
O1 Er1 N2 C9 -2.8(6)
O3 Er1 N2 C9 93.3(5)
N3 Er1 N2 C9 139.4(5)
N1 Er1 N2 C9 14.2(5)
N4 Er1 N2 C9 -118.5(5)
C22 C23 N3 C24 -176.3(7)
C22 C23 N3 Er1 -12.9(11)
C25 C24 N3 C23 119.8(8)
C25 C24 N3 Er1 -46.0(7)
O4 Er1 N3 C23 -150.0(6)
O2 Er1 N3 C23 -62.7(6)
O1 Er1 N3 C23 137.3(6)
O3 Er1 N3 C23 29.7(6)
N1 Er1 N3 C23 81.7(6)
N2 Er1 N3 C23 -18.4(7)
N4 Er1 N3 C23 -146.2(7)
O4 Er1 N3 C24 13.8(6)
O2 Er1 N3 C24 101.1(5)
O1 Er1 N3 C24 -58.9(5)
O3 Er1 N3 C24 -166.5(5)
N1 Er1 N3 C24 -114.5(5)
N2 Er1 N3 C24 145.4(4)
N4 Er1 N3 C24 17.6(5)
C27 C26 N4 C25 -177.6(8)
C27 C26 N4 Er1 -13.6(13)
C24 C25 N4 C26 124.0(8)
C24 C25 N4 Er1 -41.9(7)
O4 Er1 N4 C26 25.9(7)
O2 Er1 N4 C26 129.1(7)
O1 Er1 N4 C26 -67.0(7)
O3 Er1 N4 C26 -157.6(6)
N3 Er1 N4 C26 -151.6(8)
N1 Er1 N4 C26 -26.7(8)
N2 Er1 N4 C26 74.8(7)
O4 Er1 N4 C25 -169.4(6)
O2 Er1 N4 C25 -66.2(5)
O1 Er1 N4 C25 97.7(5)
O3 Er1 N4 C25 7.2(7)
N3 Er1 N4 C25 13.2(5)
N1 Er1 N4 C25 138.1(5)
N2 Er1 N4 C25 -120.4(5)
C3 C2 N5 O6 -35.0(19)
C1 C2 N5 O6 143.4(16)
C3 C2 N5 O5 138.6(12)
C1 C2 N5 O5 -42.9(15)
C14 C15 N6 O7 -141.6(9)
C16 C15 N6 O7 38.8(11)
C14 C15 N6 O8 36.7(11)
C16 C15 N6 O8 -142.8(8)
C19 C18 N7 O10 140.1(9)
C17 C18 N7 O10 -42.4(12)
C19 C18 N7 O9 -34.0(12)
C17 C18 N7 O9 143.5(9)
C30 C31 N8 O12 -39.7(19)
C32 C31 N8 O12 141.6(15)
N8' C31 N8 O12 30(38)
C30 C31 N8 O11 136.6(14)
C32 C31 N8 O11 -42.0(18)
N8' C31 N8 O11 -153(40)
C30 C31 N8' O11' -117(4)
C32 C31 N8' O11' 61(5)
N8 C31 N8' O11' 131(42)
C30 C31 N8' O12' 49(6)
C32 C31 N8' O12' -133(5)
N8 C31 N8' O12' -63(36)
C34 C33 N9 C37 66.5(14)
C34 C33 N9 C35 -59.9(15)
C38 C37 N9 C33 60.0(14)
C38 C37 N9 C35 -170.4(11)
C36 C35 N9 C33 -50.0(15)
C36 C35 N9 C37 -178.8(12)
C2 C1 O1 Er1 -153.9(6)
C6 C1 O1 Er1 27.4(12)
O4 Er1 O1 C1 55.4(8)
O2 Er1 O1 C1 158.2(7)
O3 Er1 O1 C1 -94.7(8)
N3 Er1 O1 C1 -162.6(8)
N1 Er1 O1 C1 -24.6(8)
N2 Er1 O1 C1 -8.1(9)
N4 Er1 O1 C1 127.0(8)
C11 C16 O2 Er1 7.4(11)
C15 C16 O2 Er1 -175.5(5)
O4 Er1 O2 C16 -77.6(7)
O1 Er1 O2 C16 -177.2(6)
O3 Er1 O2 C16 71.6(7)
N3 Er1 O2 C16 143.0(7)
N1 Er1 O2 C16 6.9(8)
N2 Er1 O2 C16 -6.7(7)
N4 Er1 O2 C16 -146.9(7)
C22 C17 O3 Er1 39.9(10)
C18 C17 O3 Er1 -140.2(6)
O4 Er1 O3 C17 135.6(6)
O2 Er1 O3 C17 32.2(6)
O1 Er1 O3 C17 -117.6(6)
N3 Er1 O3 C17 -44.0(6)
N1 Er1 O3 C17 175.0(6)
N2 Er1 O3 C17 104.5(6)
N4 Er1 O3 C17 -38.0(7)
C27 C32 O4 Er1 31.4(11)
C31 C32 O4 Er1 -148.4(6)
O2 Er1 O4 C32 -111.9(7)
O1 Er1 O4 C32 36.8(7)
O3 Er1 O4 C32 147.7(6)
N3 Er1 O4 C32 -33.0(8)
N1 Er1 O4 C32 109.0(7)
N2 Er1 O4 C32 179.3(7)
N4 Er1 O4 C32 -36.7(7)
